data_1575332
loop_
_publ_author_name
'Mensing, Luca'
'Sch\"afer, Tim'
'Layh, Marcus'
'Hebenbrock, Marian'

_publ_section_title
;
 Gone with the Wind---Adducts of Volatile Pyridine Derivatives and
 Copper(II) Acetylacetonate
;
_journal_issue 8
_journal_name_full Crystals
_journal_page_first 690
_journal_paper_doi 10.3390/cryst15080690
_journal_volume 15
_journal_year 2025
_chemical_formula_sum 'C15 H19 Cu N O4'
_chemical_formula_weight 340.85
_space_group_crystal_system triclinic
_space_group_IT_number 2
_space_group_name_Hall '-P 1'
_space_group_name_H-M_alt 'P -1'
_atom_sites_solution_hydrogens geom
_atom_sites_solution_primary 'intrinsic phasing'
_audit_creation_method SHELXL-2019/1
_cell_angle_alpha 93.9560(10)
_cell_angle_beta 98.1740(10)
_cell_angle_gamma 117.6440(10)
_cell_formula_units_Z 2
_cell_length_a 7.7444(3)
_cell_length_b 8.1821(3)
_cell_length_c 13.7360(5)
_cell_measurement_reflns_used 9977
_cell_measurement_temperature 100(2)
_cell_measurement_theta_max 30.066
_cell_measurement_theta_min 2.844
_cell_volume 754.10(5)
_computing_cell_refinement 'Bruker SAINT+'
_computing_data_collection 'Bruker APEX5 2023/9-2'
_computing_data_reduction 'Bruker SAINT+'
_computing_molecular_graphics 'Bruker SHELXTL'
_computing_publication_material 'Bruker SHELXTL'
_computing_structure_refinement 'SHELXL-2019/1 (Sheldrick, 2019)'
_computing_structure_solution 'SHELXT-2018/2 (Sheldrick, 2015)'
_diffrn_ambient_temperature 100(2)
_diffrn_measured_fraction_theta_full 0.996
_diffrn_measured_fraction_theta_max 0.997
_diffrn_measurement_device_type 'Bruker Venture D8 with Photon III CMOS detector'
_diffrn_measurement_method 'f\ and w\ scans'
_diffrn_radiation_type MoK\a
_diffrn_radiation_wavelength 0.71073
_diffrn_reflns_av_R_equivalents 0.0162
_diffrn_reflns_av_unetI/netI 0.0195
_diffrn_reflns_Laue_measured_fraction_full 0.996
_diffrn_reflns_Laue_measured_fraction_max 0.997
_diffrn_reflns_limit_h_max 10
_diffrn_reflns_limit_h_min -10
_diffrn_reflns_limit_k_max 11
_diffrn_reflns_limit_k_min -11
_diffrn_reflns_limit_l_max 19
_diffrn_reflns_limit_l_min -19
_diffrn_reflns_number 11181
_diffrn_reflns_point_group_measured_fraction_full 0.996
_diffrn_reflns_point_group_measured_fraction_max 0.997
_diffrn_reflns_theta_full 25.242
_diffrn_reflns_theta_max 30.082
_diffrn_reflns_theta_min 2.844
_diffrn_source microsource
_exptl_absorpt_coefficient_mu 1.462
_exptl_absorpt_correction_T_max 0.7460
_exptl_absorpt_correction_T_min 0.6394
_exptl_absorpt_correction_type empirical
_exptl_absorpt_process_details SADABS
_exptl_crystal_colour green
_exptl_crystal_density_diffrn 1.501
_exptl_crystal_description fragment
_exptl_crystal_F_000 354
_exptl_crystal_size_max 0.444
_exptl_crystal_size_mid 0.173
_exptl_crystal_size_min 0.120
_refine_diff_density_max 0.698
_refine_diff_density_min -0.557
_refine_diff_density_rms 0.065
_refine_ls_extinction_method none
_refine_ls_goodness_of_fit_ref 1.073
_refine_ls_hydrogen_treatment constr
_refine_ls_matrix_type full
_refine_ls_number_parameters 194
_refine_ls_number_reflns 4425
_refine_ls_number_restraints 0
_refine_ls_restrained_S_all 1.073
_refine_ls_R_factor_all 0.0241
_refine_ls_R_factor_gt 0.0233
_refine_ls_shift/su_max 0.002
_refine_ls_shift/su_mean 0.000
_refine_ls_structure_factor_coef Fsqd
_refine_ls_weighting_details 'w=1/[\s^2^(Fo^2^)+(0.0338P)^2^+0.4347P] where P=(Fo^2^+2Fc^2^)/3'
_refine_ls_weighting_scheme calc
_refine_ls_wR_factor_gt 0.0651
_refine_ls_wR_factor_ref 0.0656
_reflns_Friedel_coverage 0.000
_reflns_number_gt 4291
_reflns_number_total 4425
_reflns_threshold_expression 'I > 2\s(I)'
_cod_data_source_file Compound_1.cif
_cod_data_source_block sad_a
_cod_database_code 1575332
_shelx_shelxl_version_number 2019/1
_shelx_space_group_comment
;
The symmetry employed for this shelxl refinement is uniquely defined
by the following loop, which should always be used as a source of
symmetry information in preference to the above space-group names.
They are only intended as comments.
;

loop_
_space_group_symop_operation_xyz
'x, y, z'
'-x, -y, -z'

loop_
_atom_site_label
_atom_site_type_symbol
_atom_site_fract_x
_atom_site_fract_y
_atom_site_fract_z
_atom_site_U_iso_or_equiv
_atom_site_adp_type
_atom_site_occupancy
_atom_site_site_symmetry_order
_atom_site_calc_flag
_atom_site_refinement_flags_posn
_atom_site_refinement_flags_adp
_atom_site_refinement_flags_occupancy
_atom_site_disorder_assembly
_atom_site_disorder_group
Cu1 Cu 0.14148(2) 0.31299(2) 0.73259(2) 0.01044(5) Uani 1 1 d . . . . .
O1 O 0.22495(14) 0.24062(13) 0.61725(7) 0.01581(17) Uani 1 1 d . . . . .
O2 O 0.01793(14) 0.42079(13) 0.64402(7) 0.01573(17) Uani 1 1 d . . . . .
O3 O 0.00648(13) 0.33564(12) 0.83811(7) 0.01396(16) Uani 1 1 d . . . . .
O4 O 0.20261(13) 0.14736(12) 0.80903(7) 0.01440(16) Uani 1 1 d . . . . .
N1 N 0.42359(15) 0.57399(14) 0.79079(8) 0.01223(18) Uani 1 1 d . . . . .
C1 C 0.52485(18) 0.69642(17) 0.73344(9) 0.0156(2) Uani 1 1 d . . . . .
H1 H 0.475788 0.669255 0.663602 0.019 Uiso 1 1 calc R U . . .
C2 C 0.49480(18) 0.61410(17) 0.88889(9) 0.0139(2) Uani 1 1 d . . . . .
H2 H 0.422493 0.528665 0.930012 0.017 Uiso 1 1 calc R U . . .
C3 C 0.66901(18) 0.77418(17) 0.93377(9) 0.0158(2) Uani 1 1 d . . . . .
H3 H 0.716092 0.796710 1.003671 0.019 Uiso 1 1 calc R U . . .
C4 C 0.77250(18) 0.90042(17) 0.87370(10) 0.0174(2) Uani 1 1 d . . . . .
H4 H 0.891975 1.011739 0.901780 0.021 Uiso 1 1 calc R U . . .
C5 C 0.69843(19) 0.86120(18) 0.77197(10) 0.0189(2) Uani 1 1 d . . . . .
H5 H 0.765620 0.945973 0.729334 0.023 Uiso 1 1 calc R U . . .
C6 C 0.2691(2) 0.0460(2) 0.49996(10) 0.0216(3) Uani 1 1 d . . . . .
H6A H 0.202576 -0.089887 0.480664 0.032 Uiso 1 1 calc R U . . .
H6B H 0.411817 0.097506 0.501214 0.032 Uiso 1 1 calc R U . . .
H6C H 0.213447 0.100343 0.451723 0.032 Uiso 1 1 calc R U . . .
C7 C 0.23767(17) 0.09203(17) 0.60191(9) 0.0148(2) Uani 1 1 d . . . . .
C8 C -0.13808(18) 0.43107(16) 0.65342(9) 0.0144(2) Uani 1 1 d . . . . .
C9 C -0.22875(18) 0.39312(18) 0.73620(10) 0.0165(2) Uani 1 1 d . . . . .
H9 H -0.351945 0.393586 0.732530 0.020 Uiso 1 1 calc R U . . .
C10 C -0.14931(17) 0.35453(16) 0.82404(9) 0.0137(2) Uani 1 1 d . . . . .
C11 C 0.22653(19) -0.02837(18) 0.67159(10) 0.0175(2) Uani 1 1 d . . . . .
H11 H 0.226286 -0.141326 0.650005 0.021 Uiso 1 1 calc R U . . .
C12 C 0.21577(17) 0.00780(17) 0.77065(9) 0.0145(2) Uani 1 1 d . . . . .
C13 C -0.2245(2) 0.4941(2) 0.56809(11) 0.0230(3) Uani 1 1 d . . . . .
H13A H -0.362918 0.459059 0.570895 0.034 Uiso 1 1 calc R U . . .
H13B H -0.219617 0.434337 0.504979 0.034 Uiso 1 1 calc R U . . .
H13C H -0.147269 0.630067 0.572872 0.034 Uiso 1 1 calc R U . . .
C14 C -0.2498(2) 0.3378(2) 0.91190(10) 0.0204(2) Uani 1 1 d . . . . .
H14A H -0.385940 0.315157 0.889075 0.031 Uiso 1 1 calc R U . . .
H14B H -0.175670 0.453861 0.959496 0.031 Uiso 1 1 calc R U . . .
H14C H -0.253236 0.233564 0.944239 0.031 Uiso 1 1 calc R U . . .
C15 C 0.2225(2) -0.12413(19) 0.84072(11) 0.0205(2) Uani 1 1 d . . . . .
H15A H 0.198297 -0.240639 0.802201 0.031 Uiso 1 1 calc R U . . .
H15B H 0.119881 -0.150986 0.880736 0.031 Uiso 1 1 calc R U . . .
H15C H 0.353543 -0.066477 0.884735 0.031 Uiso 1 1 calc R U . . .

loop_
_atom_site_aniso_label
_atom_site_aniso_U_11
_atom_site_aniso_U_22
_atom_site_aniso_U_33
_atom_site_aniso_U_23
_atom_site_aniso_U_13
_atom_site_aniso_U_12
Cu1 0.01003(7) 0.01077(7) 0.01192(7) 0.00199(5) 0.00287(5) 0.00591(5)
O1 0.0187(4) 0.0167(4) 0.0157(4) 0.0027(3) 0.0059(3) 0.0108(3)
O2 0.0163(4) 0.0200(4) 0.0159(4) 0.0058(3) 0.0051(3) 0.0119(3)
O3 0.0130(4) 0.0171(4) 0.0148(4) 0.0039(3) 0.0046(3) 0.0090(3)
O4 0.0167(4) 0.0138(4) 0.0156(4) 0.0031(3) 0.0034(3) 0.0095(3)
N1 0.0110(4) 0.0124(4) 0.0144(4) 0.0021(3) 0.0034(3) 0.0062(3)
C1 0.0156(5) 0.0166(5) 0.0131(5) 0.0031(4) 0.0042(4) 0.0062(4)
C2 0.0139(5) 0.0138(5) 0.0144(5) 0.0039(4) 0.0039(4) 0.0066(4)
C3 0.0150(5) 0.0158(5) 0.0146(5) 0.0011(4) 0.0011(4) 0.0063(4)
C4 0.0133(5) 0.0132(5) 0.0212(6) 0.0010(4) 0.0027(4) 0.0032(4)
C5 0.0162(5) 0.0167(5) 0.0194(6) 0.0052(4) 0.0068(4) 0.0031(4)
C6 0.0244(6) 0.0273(6) 0.0180(6) -0.0005(5) 0.0064(5) 0.0162(5)
C7 0.0114(5) 0.0172(5) 0.0159(5) -0.0010(4) 0.0021(4) 0.0075(4)
C8 0.0142(5) 0.0128(5) 0.0162(5) 0.0017(4) 0.0011(4) 0.0071(4)
C9 0.0137(5) 0.0198(5) 0.0196(6) 0.0046(4) 0.0044(4) 0.0105(4)
C10 0.0131(5) 0.0121(5) 0.0172(5) 0.0024(4) 0.0053(4) 0.0064(4)
C11 0.0196(6) 0.0155(5) 0.0207(6) 0.0006(4) 0.0039(4) 0.0113(5)
C12 0.0110(5) 0.0133(5) 0.0199(5) 0.0031(4) 0.0021(4) 0.0065(4)
C13 0.0227(6) 0.0316(7) 0.0214(6) 0.0101(5) 0.0032(5) 0.0180(6)
C14 0.0202(6) 0.0282(6) 0.0206(6) 0.0073(5) 0.0105(5) 0.0158(5)
C15 0.0241(6) 0.0184(6) 0.0250(6) 0.0074(5) 0.0055(5) 0.0143(5)

loop_
_atom_type_symbol
_atom_type_description
_atom_type_scat_dispersion_real
_atom_type_scat_dispersion_imag
_atom_type_scat_source
C C 0.0033 0.0016 'International Tables Vol C Tables 4.2.6.8 and 6.1.1.4'
H H 0.0000 0.0000 'International Tables Vol C Tables 4.2.6.8 and 6.1.1.4'
Cu Cu 0.3201 1.2651 'International Tables Vol C Tables 4.2.6.8 and 6.1.1.4'
N N 0.0061 0.0033 'International Tables Vol C Tables 4.2.6.8 and 6.1.1.4'
O O 0.0106 0.0060 'International Tables Vol C Tables 4.2.6.8 and 6.1.1.4'

loop_
_geom_angle_atom_site_label_1
_geom_angle_atom_site_label_2
_geom_angle_atom_site_label_3
_geom_angle
_geom_angle_site_symmetry_1
_geom_angle_site_symmetry_3
_geom_angle_publ_flag
O2 Cu1 O1 86.94(4) . . ?
O2 Cu1 O3 92.20(4) . . ?
O1 Cu1 O3 167.88(4) . . ?
O2 Cu1 O4 165.58(4) . . ?
O1 Cu1 O4 91.71(4) . . ?
O3 Cu1 O4 86.11(4) . . ?
O2 Cu1 N1 96.78(4) . . ?
O1 Cu1 N1 96.31(4) . . ?
O3 Cu1 N1 95.80(4) . . ?
O4 Cu1 N1 97.64(4) . . ?
C7 O1 Cu1 124.71(8) . . ?
C8 O2 Cu1 124.84(8) . . ?
C10 O3 Cu1 124.12(8) . . ?
C12 O4 Cu1 124.43(8) . . ?
C2 N1 C1 117.96(11) . . ?
C2 N1 Cu1 118.33(8) . . ?
C1 N1 Cu1 123.69(8) . . ?
N1 C1 C5 122.60(11) . . ?
N1 C2 C3 123.39(11) . . ?
C4 C3 C2 118.18(11) . . ?
C5 C4 C3 118.85(11) . . ?
C1 C5 C4 119.00(11) . . ?
O1 C7 C11 125.45(11) . . ?
O1 C7 C6 115.88(11) . . ?
C11 C7 C6 118.67(11) . . ?
O2 C8 C9 125.22(11) . . ?
O2 C8 C13 115.63(11) . . ?
C9 C8 C13 119.13(11) . . ?
C8 C9 C10 124.06(11) . . ?
O3 C10 C9 125.59(11) . . ?
O3 C10 C14 115.73(11) . . ?
C9 C10 C14 118.66(11) . . ?
C12 C11 C7 123.94(11) . . ?
O4 C12 C11 125.31(11) . . ?
O4 C12 C15 115.69(11) . . ?
C11 C12 C15 119.00(11) . . ?

loop_
_geom_bond_atom_site_label_1
_geom_bond_atom_site_label_2
_geom_bond_distance
_geom_bond_site_symmetry_2
_geom_bond_publ_flag
Cu1 O2 1.9426(9) . ?
Cu1 O1 1.9483(9) . ?
Cu1 O3 1.9499(9) . ?
Cu1 O4 1.9528(9) . ?
Cu1 N1 2.2160(10) . ?
O1 C7 1.2704(15) . ?
O2 C8 1.2730(15) . ?
O3 C10 1.2758(14) . ?
O4 C12 1.2777(15) . ?
N1 C2 1.3369(15) . ?
N1 C1 1.3397(15) . ?
C1 C5 1.3865(17) . ?
C2 C3 1.3886(17) . ?
C3 C4 1.3884(17) . ?
C4 C5 1.3871(18) . ?
C6 C7 1.5072(17) . ?
C7 C11 1.4031(18) . ?
C8 C9 1.3985(17) . ?
C8 C13 1.5064(17) . ?
C9 C10 1.3985(17) . ?
C10 C14 1.5074(17) . ?
C11 C12 1.3947(18) . ?
C12 C15 1.5084(17) . ?

loop_
_geom_hbond_atom_site_label_D
_geom_hbond_atom_site_label_H
_geom_hbond_atom_site_label_A
_geom_hbond_distance_DH
_geom_hbond_distance_HA
_geom_hbond_distance_DA
_geom_hbond_angle_DHA
_geom_hbond_site_symmetry_A
_geom_hbond_publ_flag
C3 H3 O4 0.95 2.52 3.4609(15) 172.5 2_667 yes

loop_
_geom_torsion_atom_site_label_1
_geom_torsion_atom_site_label_2
_geom_torsion_atom_site_label_3
_geom_torsion_atom_site_label_4
_geom_torsion
_geom_torsion_site_symmetry_1
_geom_torsion_site_symmetry_2
_geom_torsion_site_symmetry_3
_geom_torsion_site_symmetry_4
_geom_torsion_publ_flag
C2 N1 C1 C5 -0.13(18) . . . . ?
Cu1 N1 C1 C5 178.28(10) . . . . ?
C1 N1 C2 C3 -0.94(18) . . . . ?
Cu1 N1 C2 C3 -179.44(9) . . . . ?
N1 C2 C3 C4 1.13(19) . . . . ?
C2 C3 C4 C5 -0.26(19) . . . . ?
N1 C1 C5 C4 0.9(2) . . . . ?
C3 C4 C5 C1 -0.7(2) . . . . ?
Cu1 O1 C7 C11 -11.20(18) . . . . ?
Cu1 O1 C7 C6 169.37(9) . . . . ?
Cu1 O2 C8 C9 10.19(18) . . . . ?
Cu1 O2 C8 C13 -171.37(9) . . . . ?
O2 C8 C9 C10 6.0(2) . . . . ?
C13 C8 C9 C10 -172.41(12) . . . . ?
Cu1 O3 C10 C9 -11.33(17) . . . . ?
Cu1 O3 C10 C14 170.30(9) . . . . ?
C8 C9 C10 O3 -5.3(2) . . . . ?
C8 C9 C10 C14 173.06(12) . . . . ?
O1 C7 C11 C12 -5.4(2) . . . . ?
C6 C7 C11 C12 174.00(12) . . . . ?
Cu1 O4 C12 C11 12.85(17) . . . . ?
Cu1 O4 C12 C15 -167.97(8) . . . . ?
C7 C11 C12 O4 4.5(2) . . . . ?
C7 C11 C12 C15 -174.70(12) . . . . ?
